data_4330701
loop_
_publ_author_name
'Xiaofeng Zhang'
'Deguang Huang'
'Yu-Sheng Chen'
'R. H. Holm'

_publ_section_title
;
 Synthesis of Binucleating Macrocycles and Their Nickel(II) Hydroxo- and
 Cyano-Bridged Complexes with Divalent Ions: Anatomical Variation of
 Ligand Features
;
_journal_name_full 'Inorganic Chemistry'
_journal_page_first 11017
_journal_page_last 11029
_journal_paper_doi 10.1021/ic301506x
_journal_volume 51
_journal_year 2012
_chemical_formula_moiety 'C39 H56 Cu N9 Ni O5, Cl O4'
_chemical_formula_sum 'C39 H56 Cl Cu N9 Ni O9'
_chemical_formula_weight 952.63
_chemical_name_common '[Ni(N4)(DMF)2-OH-Cu](ClO4)'
_chemical_name_systematic
; 
 ? 
;
_space_group_IT_number 14
_symmetry_cell_setting monoclinic
_symmetry_space_group_name_Hall '-P 2yn'
_symmetry_space_group_name_H-M 'P 1 21/n 1'
_atom_sites_solution_hydrogens geom
_atom_sites_solution_primary direct
_atom_sites_solution_secondary difmap
_audit_creation_method SHELXL-97
_cell_angle_alpha 90.00
_cell_angle_beta 108.935(2)
_cell_angle_gamma 90.00
_cell_formula_units_Z 4
_cell_length_a 18.272(2)
_cell_length_b 11.5911(13)
_cell_length_c 20.991(2)
_cell_measurement_reflns_used 3175
_cell_measurement_temperature 100(2)
_cell_measurement_theta_max 23.06
_cell_measurement_theta_min 2.18
_cell_volume 4205.2(8)
_computing_cell_refinement 'Bruker SAINT'
_computing_data_collection 'Bruker APEX2'
_computing_data_reduction 'Bruker SAINT'
_computing_molecular_graphics 'Bruker SHELXTL'
_computing_publication_material 'Bruker SHELXTL'
_computing_structure_refinement 'SHELXL-97 (Sheldrick, 1997)'
_computing_structure_solution 'SHELXS-97 (Sheldrick, 1990)'
_diffrn_ambient_temperature 100(2)
_diffrn_measured_fraction_theta_full 0.993
_diffrn_measured_fraction_theta_max 0.993
_diffrn_measurement_device_type 'Bruker APEX-II CCD'
_diffrn_measurement_method '\f and \w scans'
_diffrn_radiation_monochromator graphite
_diffrn_radiation_source 'fine-focus sealed tube'
_diffrn_radiation_type MoK\a
_diffrn_radiation_wavelength 0.71073
_diffrn_reflns_av_R_equivalents 0.0920
_diffrn_reflns_av_sigmaI/netI 0.0891
_diffrn_reflns_limit_h_max 21
_diffrn_reflns_limit_h_min -22
_diffrn_reflns_limit_k_max 14
_diffrn_reflns_limit_k_min -14
_diffrn_reflns_limit_l_max 25
_diffrn_reflns_limit_l_min -25
_diffrn_reflns_number 31992
_diffrn_reflns_theta_full 25.70
_diffrn_reflns_theta_max 25.70
_diffrn_reflns_theta_min 1.80
_diffrn_standards_number 0
_exptl_absorpt_coefficient_mu 1.083
_exptl_absorpt_correction_T_max 0.9580
_exptl_absorpt_correction_T_min 0.8374
_exptl_absorpt_correction_type multi-scan
_exptl_absorpt_process_details SADABS
_exptl_crystal_colour green-purple
_exptl_crystal_density_diffrn 1.505
_exptl_crystal_density_meas ?
_exptl_crystal_description plate
_exptl_crystal_F_000 1996
_exptl_crystal_size_max 0.17
_exptl_crystal_size_mid 0.09
_exptl_crystal_size_min 0.04
_refine_diff_density_max 1.436
_refine_diff_density_min -1.134
_refine_diff_density_rms 0.108
_refine_ls_extinction_method none
_refine_ls_goodness_of_fit_ref 1.012
_refine_ls_hydrogen_treatment mixed
_refine_ls_matrix_type full
_refine_ls_number_parameters 545
_refine_ls_number_reflns 7945
_refine_ls_number_restraints 100
_refine_ls_restrained_S_all 1.026
_refine_ls_R_factor_all 0.1095
_refine_ls_R_factor_gt 0.0605
_refine_ls_shift/su_max 0.000
_refine_ls_shift/su_mean 0.000
_refine_ls_structure_factor_coef Fsqd
_refine_ls_weighting_details 'calc w=1/[\s^2^(Fo^2^)+(0.0876P)^2^+3.9000P] where P=(Fo^2^+2Fc^2^)/3'
_refine_ls_weighting_scheme calc
_refine_ls_wR_factor_gt 0.1399
_refine_ls_wR_factor_ref 0.1668
_reflns_number_gt 5129
_reflns_number_total 7945
_reflns_threshold_expression >2sigma(I)
_cod_data_source_file ic301506x_si_002_19.cif
_cod_data_source_block compound27
_cod_depositor_comments
;
The following automatic conversions were performed:

'_exptl_crystal_density_meas' value 'none' was changed to '?' - the
value is perceived as not measured.

Automatic conversion script
Id: cif_fix_values 3008 2015-01-20 13:52:24Z robertas 
;
_cod_original_cell_volume 4205.1(8)
_cod_database_code 4330701

loop_
_symmetry_equiv_pos_as_xyz
'x, y, z'
'-x+1/2, y+1/2, -z+1/2'
'-x, -y, -z'
'x-1/2, -y-1/2, z-1/2'

loop_
_atom_site_label
_atom_site_type_symbol
_atom_site_fract_x
_atom_site_fract_y
_atom_site_fract_z
_atom_site_U_iso_or_equiv
_atom_site_adp_type
_atom_site_occupancy
_atom_site_symmetry_multiplicity
_atom_site_calc_flag
_atom_site_refinement_flags
Cu1 Cu 0.28017(3) 0.11606(5) 0.10438(3) 0.02080(18) Uani 1 1 d .
Ni1 Ni 0.45415(4) 0.32479(6) 0.16779(4) 0.01993(19) Uani 1 1 d .
O1 O 0.3748(2) 0.6404(3) 0.21559(19) 0.0247(9) Uani 1 1 d .
O2 O 0.6971(2) 0.3031(3) 0.2231(2) 0.0368(11) Uani 1 1 d .
O3 O 0.3799(2) 0.1895(3) 0.1301(2) 0.0226(8) Uani 1 1 d D
H3A H 0.403(3) 0.143(4) 0.120(3) 0.027 Uiso 1 1 d D
N1 N 0.3757(2) 0.4546(4) 0.1736(2) 0.0192(10) Uani 1 1 d .
N2 N 0.5247(2) 0.4555(4) 0.2080(2) 0.0201(10) Uani 1 1 d .
N3 N 0.5660(2) 0.2542(4) 0.1776(2) 0.0225(10) Uani 1 1 d .
N4 N 0.3824(3) -0.0696(4) 0.0718(2) 0.0261(11) Uani 1 1 d .
N5 N 0.3103(2) 0.0006(4) 0.1841(2) 0.0224(10) Uani 1 1 d .
N6 N 0.1622(2) 0.1217(4) 0.0913(2) 0.0223(10) Uani 1 1 d .
N7 N 0.2489(3) 0.1502(4) 0.0024(2) 0.0242(10) Uani 1 1 d .
C1 C 0.4080(2) 0.5533(5) 0.2032(3) 0.0235(12) Uani 1 1 d D
C2 C 0.4947(2) 0.5523(4) 0.2234(3) 0.0216(12) Uani 1 1 d D
C3 C 0.5424(3) 0.6410(5) 0.2567(3) 0.0257(13) Uani 1 1 d .
H3B H 0.5212 0.7098 0.2680 0.031 Uiso 1 1 calc R
C4 C 0.6219(3) 0.6278(5) 0.2734(3) 0.0311(14) Uani 1 1 d .
H4A H 0.6556 0.6885 0.2953 0.037 Uiso 1 1 calc R
C5 C 0.6519(3) 0.5258(5) 0.2581(3) 0.0301(14) Uani 1 1 d .
H5A H 0.7062 0.5152 0.2698 0.036 Uiso 1 1 calc R
C6 C 0.6014(3) 0.4398(5) 0.2255(3) 0.0239(12) Uani 1 1 d .
C7 C 0.6268(3) 0.3231(5) 0.2085(3) 0.0265(13) Uani 1 1 d .
C8 C 0.5793(3) 0.1377(5) 0.1653(3) 0.0242(13) Uani 1 1 d .
C9 C 0.6376(3) 0.0688(5) 0.2096(3) 0.0280(13) Uani 1 1 d .
H9A H 0.6769 0.1035 0.2459 0.034 Uiso 1 1 calc R
C10 C 0.6375(3) -0.0497(5) 0.2000(3) 0.0315(14) Uani 1 1 d .
H10A H 0.6775 -0.0955 0.2292 0.038 Uiso 1 1 calc R
C11 C 0.5799(3) -0.1015(5) 0.1484(3) 0.0301(14) Uani 1 1 d .
H11A H 0.5796 -0.1830 0.1437 0.036 Uiso 1 1 calc R
C12 C 0.5220(3) -0.0357(5) 0.1030(3) 0.0279(13) Uani 1 1 d .
C13 C 0.5255(3) 0.0843(4) 0.1113(3) 0.0235(12) Uani 1 1 d .
H13A H 0.4895 0.1308 0.0785 0.028 Uiso 1 1 calc R
C14 C 0.4521(3) -0.0864(5) 0.0513(3) 0.0273(13) Uani 1 1 d .
H14A H 0.4443 -0.0489 0.0072 0.033 Uiso 1 1 calc R
H14B H 0.4605 -0.1699 0.0463 0.033 Uiso 1 1 calc R
C15 C 0.3895(3) -0.1343(4) 0.1343(3) 0.0266(13) Uani 1 1 d .
H15A H 0.4395 -0.1760 0.1485 0.032 Uiso 1 1 calc R
H15B H 0.3477 -0.1926 0.1244 0.032 Uiso 1 1 calc R
C16 C 0.3852(3) -0.0595(5) 0.1922(3) 0.0255(12) Uani 1 1 d .
H16A H 0.3974 -0.1085 0.2330 0.031 Uiso 1 1 calc R
H16B H 0.4262 -0.0002 0.2008 0.031 Uiso 1 1 calc R
C17 C 0.3222(3) 0.0676(5) 0.2465(3) 0.0251(12) Uani 1 1 d .
H17A H 0.3366 0.0152 0.2853 0.038 Uiso 1 1 calc R
H17B H 0.2742 0.1079 0.2441 0.038 Uiso 1 1 calc R
H17C H 0.3636 0.1241 0.2516 0.038 Uiso 1 1 calc R
C18 C 0.2504(3) -0.0908(5) 0.1793(3) 0.0248(12) Uani 1 1 d .
H18A H 0.2680 -0.1395 0.2202 0.030 Uiso 1 1 calc R
H18B H 0.2467 -0.1408 0.1401 0.030 Uiso 1 1 calc R
C19 C 0.1701(3) -0.0440(5) 0.1721(3) 0.0258(13) Uani 1 1 d .
H19A H 0.1381 -0.1078 0.1800 0.031 Uiso 1 1 calc R
H19B H 0.1750 0.0147 0.2074 0.031 Uiso 1 1 calc R
C20 C 0.1287(3) 0.0089(5) 0.1050(3) 0.0281(13) Uani 1 1 d .
H20A H 0.0741 0.0218 0.1017 0.034 Uiso 1 1 calc R
H20B H 0.1292 -0.0468 0.0693 0.034 Uiso 1 1 calc R
C21 C 0.3109(3) -0.1022(5) 0.0183(3) 0.0300(14) Uani 1 1 d .
H21A H 0.2671 -0.0955 0.0361 0.036 Uiso 1 1 calc R
H21B H 0.3148 -0.1841 0.0065 0.036 Uiso 1 1 calc R
C22 C 0.2930(3) -0.0303(5) -0.0451(3) 0.0296(13) Uani 1 1 d .
H22A H 0.2402 -0.0500 -0.0747 0.035 Uiso 1 1 calc R
H22B H 0.3294 -0.0530 -0.0691 0.035 Uiso 1 1 calc R
C23 C 0.2977(3) 0.0994(5) -0.0354(3) 0.0278(13) Uani 1 1 d .
H23A H 0.3523 0.1202 -0.0115 0.033 Uiso 1 1 calc R
H23B H 0.2829 0.1361 -0.0804 0.033 Uiso 1 1 calc R
C24 C 0.2530(3) 0.2770(5) -0.0062(3) 0.0285(13) Uani 1 1 d .
H24A H 0.2384 0.2954 -0.0543 0.043 Uiso 1 1 calc R
H24B H 0.3060 0.3037 0.0167 0.043 Uiso 1 1 calc R
H24C H 0.2175 0.3155 0.0132 0.043 Uiso 1 1 calc R
C25 C 0.1676(3) 0.1094(5) -0.0249(3) 0.0256(12) Uani 1 1 d .
H25A H 0.1666 0.0241 -0.0263 0.031 Uiso 1 1 calc R
H25B H 0.1438 0.1384 -0.0715 0.031 Uiso 1 1 calc R
C26 C 0.1220(3) 0.1524(5) 0.0189(3) 0.0243(12) Uani 1 1 d .
H26A H 0.1160 0.2371 0.0144 0.029 Uiso 1 1 calc R
H26B H 0.0697 0.1174 0.0036 0.029 Uiso 1 1 calc R
C27 C 0.1445(3) 0.2131(5) 0.1351(3) 0.0239(12) Uani 1 1 d .
H27A H 0.1645 0.1882 0.1827 0.029 Uiso 1 1 calc R
H27B H 0.0877 0.2222 0.1227 0.029 Uiso 1 1 calc R
C28 C 0.1801(3) 0.3278(4) 0.1277(3) 0.0199(11) Uani 1 1 d .
C29 C 0.1354(3) 0.4145(5) 0.0872(3) 0.0256(13) Uani 1 1 d .
H29A H 0.0813 0.4041 0.0668 0.031 Uiso 1 1 calc R
C30 C 0.1703(3) 0.5158(5) 0.0768(3) 0.0275(13) Uani 1 1 d .
H30A H 0.1396 0.5749 0.0495 0.033 Uiso 1 1 calc R
C31 C 0.2497(3) 0.5319(5) 0.1061(3) 0.0222(12) Uani 1 1 d .
H31A H 0.2730 0.6013 0.0981 0.027 Uiso 1 1 calc R
C32 C 0.2950(3) 0.4471(4) 0.1468(3) 0.0201(11) Uani 1 1 d .
C33 C 0.2591(3) 0.3446(4) 0.1575(3) 0.0208(12) Uani 1 1 d .
H33A H 0.2895 0.2860 0.1855 0.025 Uiso 1 1 calc R
O4 O 0.4661(2) 0.2725(3) 0.2683(2) 0.0298(7) Uani 1 1 d U
O5 O 0.4422(2) 0.3702(3) 0.0654(2) 0.0335(7) Uani 1 1 d U
N8 N 0.5177(3) 0.1523(4) 0.3563(3) 0.0337(6) Uani 1 1 d U
N9 N 0.3946(3) 0.4842(4) -0.0266(3) 0.0379(7) Uani 1 1 d U
C34 C 0.5093(3) 0.1921(5) 0.2952(3) 0.0317(6) Uani 1 1 d U
H34A H 0.5385 0.1565 0.2706 0.038 Uiso 1 1 calc R
C35 C 0.4721(3) 0.2045(5) 0.3946(3) 0.0342(7) Uani 1 1 d U
H35A H 0.4783 0.2885 0.3952 0.051 Uiso 1 1 calc R
H35B H 0.4901 0.1751 0.4408 0.051 Uiso 1 1 calc R
H35C H 0.4174 0.1849 0.3734 0.051 Uiso 1 1 calc R
C36 C 0.5632(3) 0.0501(5) 0.3826(3) 0.0361(8) Uani 1 1 d U
H36A H 0.5900 0.0255 0.3514 0.054 Uiso 1 1 calc R
H36B H 0.5290 -0.0118 0.3876 0.054 Uiso 1 1 calc R
H36C H 0.6013 0.0677 0.4265 0.054 Uiso 1 1 calc R
C37 C 0.4139(4) 0.4628(5) 0.0382(3) 0.0355(7) Uani 1 1 d U
H37A H 0.4058 0.5222 0.0663 0.043 Uiso 1 1 calc R
C38 C 0.4058(4) 0.3994(5) -0.0737(3) 0.0381(8) Uani 1 1 d U
H38A H 0.4300 0.3301 -0.0490 0.057 Uiso 1 1 calc R
H38B H 0.4393 0.4318 -0.0973 0.057 Uiso 1 1 calc R
H38C H 0.3556 0.3791 -0.1065 0.057 Uiso 1 1 calc R
C39 C 0.3603(4) 0.5932(5) -0.0555(3) 0.0411(8) Uani 1 1 d U
H39A H 0.3556 0.6438 -0.0196 0.062 Uiso 1 1 calc R
H39B H 0.3089 0.5791 -0.0881 0.062 Uiso 1 1 calc R
H39C H 0.3932 0.6302 -0.0782 0.062 Uiso 1 1 calc R
Cl1 Cl 0.60031(8) 0.73111(12) 0.45047(8) 0.0306(3) Uani 1 1 d U
O6 O 0.6511(3) 0.7188(4) 0.5186(2) 0.0455(11) Uani 1 1 d U
O7 O 0.6424(3) 0.7798(4) 0.4103(2) 0.0566(12) Uani 1 1 d U
O8 O 0.5679(3) 0.6211(4) 0.4247(2) 0.0476(11) Uani 1 1 d U
O9 O 0.5396(2) 0.8082(3) 0.4506(2) 0.0378(10) Uani 1 1 d U

loop_
_atom_site_aniso_label
_atom_site_aniso_U_11
_atom_site_aniso_U_22
_atom_site_aniso_U_33
_atom_site_aniso_U_23
_atom_site_aniso_U_13
_atom_site_aniso_U_12
Cu1 0.0189(3) 0.0188(3) 0.0280(4) 0.0005(3) 0.0122(3) -0.0023(3)
Ni1 0.0162(3) 0.0167(3) 0.0310(4) -0.0001(3) 0.0133(3) -0.0006(3)
O1 0.0229(19) 0.0173(19) 0.037(2) -0.0011(17) 0.0142(18) 0.0005(15)
O2 0.016(2) 0.031(2) 0.068(3) -0.003(2) 0.019(2) 0.0018(17)
O3 0.0185(19) 0.020(2) 0.037(2) -0.0024(18) 0.0186(17) -0.0014(15)
N1 0.015(2) 0.018(2) 0.028(3) -0.0012(19) 0.0123(19) -0.0003(18)
N2 0.018(2) 0.019(2) 0.026(3) 0.0009(19) 0.012(2) -0.0025(18)
N3 0.017(2) 0.016(2) 0.038(3) -0.001(2) 0.014(2) 0.0015(18)
N4 0.025(2) 0.020(2) 0.039(3) -0.002(2) 0.018(2) -0.003(2)
N5 0.019(2) 0.020(2) 0.032(3) -0.002(2) 0.013(2) -0.0033(18)
N6 0.019(2) 0.020(2) 0.032(3) -0.002(2) 0.014(2) -0.0034(19)
N7 0.024(2) 0.022(2) 0.030(3) 0.000(2) 0.013(2) -0.0009(19)
C1 0.028(3) 0.021(3) 0.027(3) 0.003(2) 0.016(3) 0.000(2)
C2 0.023(3) 0.021(3) 0.023(3) 0.006(2) 0.011(2) 0.002(2)
C3 0.025(3) 0.023(3) 0.032(3) -0.003(2) 0.012(3) 0.000(2)
C4 0.025(3) 0.026(3) 0.039(4) -0.005(3) 0.007(3) -0.008(3)
C5 0.022(3) 0.029(3) 0.043(4) -0.001(3) 0.015(3) -0.003(2)
C6 0.022(3) 0.022(3) 0.031(3) 0.001(2) 0.014(3) -0.002(2)
C7 0.026(3) 0.023(3) 0.036(3) -0.001(3) 0.016(3) -0.003(2)
C8 0.021(3) 0.019(3) 0.042(4) 0.001(3) 0.022(3) -0.003(2)
C9 0.020(3) 0.028(3) 0.041(4) -0.001(3) 0.016(3) 0.001(2)
C10 0.026(3) 0.026(3) 0.045(4) 0.003(3) 0.014(3) 0.006(2)
C11 0.028(3) 0.018(3) 0.055(4) 0.000(3) 0.029(3) 0.003(2)
C12 0.032(3) 0.024(3) 0.037(4) 0.000(3) 0.025(3) -0.004(2)
C13 0.024(3) 0.019(3) 0.034(3) 0.005(2) 0.019(3) 0.005(2)
C14 0.029(3) 0.020(3) 0.042(4) -0.003(3) 0.026(3) 0.002(2)
C15 0.028(3) 0.014(3) 0.043(4) 0.003(3) 0.020(3) -0.001(2)
C16 0.020(3) 0.023(3) 0.034(3) 0.002(3) 0.010(3) -0.001(2)
C17 0.022(3) 0.028(3) 0.026(3) 0.002(3) 0.010(2) -0.001(2)
C18 0.025(3) 0.022(3) 0.030(3) 0.001(2) 0.013(3) -0.006(2)
C19 0.024(3) 0.023(3) 0.036(3) -0.001(3) 0.018(3) -0.005(2)
C20 0.019(3) 0.027(3) 0.043(4) 0.001(3) 0.016(3) -0.007(2)
C21 0.027(3) 0.022(3) 0.046(4) -0.007(3) 0.020(3) -0.003(2)
C22 0.032(3) 0.028(3) 0.035(4) -0.004(3) 0.019(3) -0.001(3)
C23 0.029(3) 0.027(3) 0.034(3) 0.000(3) 0.019(3) 0.000(2)
C24 0.031(3) 0.028(3) 0.032(3) 0.004(3) 0.017(3) 0.001(2)
C25 0.018(3) 0.028(3) 0.027(3) 0.001(3) 0.003(2) 0.001(2)
C26 0.020(3) 0.028(3) 0.027(3) 0.000(2) 0.010(2) 0.001(2)
C27 0.018(3) 0.026(3) 0.030(3) -0.003(2) 0.011(2) 0.001(2)
C28 0.016(3) 0.022(3) 0.027(3) 0.001(2) 0.014(2) 0.002(2)
C29 0.018(3) 0.029(3) 0.031(3) -0.001(3) 0.010(2) 0.000(2)
C30 0.028(3) 0.025(3) 0.032(3) 0.006(3) 0.012(3) 0.010(2)
C31 0.023(3) 0.022(3) 0.027(3) 0.001(2) 0.014(2) 0.002(2)
C32 0.019(3) 0.021(3) 0.023(3) -0.002(2) 0.012(2) 0.001(2)
C33 0.022(3) 0.019(3) 0.027(3) -0.001(2) 0.016(2) 0.003(2)
O4 0.0264(14) 0.0273(14) 0.0378(16) 0.0045(12) 0.0135(13) 0.0006(11)
O5 0.0430(17) 0.0270(14) 0.0401(16) 0.0022(13) 0.0265(14) 0.0024(13)
N8 0.0311(14) 0.0312(14) 0.0388(15) 0.0058(12) 0.0115(12) 0.0014(11)
N9 0.0508(16) 0.0300(14) 0.0412(16) 0.0039(12) 0.0262(14) 0.0041(13)
C34 0.0284(14) 0.0289(14) 0.0388(16) 0.0050(12) 0.0122(13) 0.0011(11)
C35 0.0318(16) 0.0329(16) 0.0384(17) 0.0051(14) 0.0121(14) 0.0005(13)
C36 0.0336(16) 0.0328(16) 0.0405(17) 0.0066(13) 0.0100(15) 0.0028(13)
C37 0.0465(16) 0.0281(14) 0.0408(16) 0.0030(12) 0.0265(14) 0.0028(13)
C38 0.0513(18) 0.0307(16) 0.0406(17) 0.0033(14) 0.0264(16) 0.0033(14)
C39 0.0547(18) 0.0317(15) 0.0433(18) 0.0047(13) 0.0246(16) 0.0062(14)
Cl1 0.0297(7) 0.0247(7) 0.0408(8) 0.0001(6) 0.0162(6) 0.0040(6)
O6 0.043(2) 0.032(2) 0.050(2) 0.0054(19) -0.0010(19) 0.0053(18)
O7 0.062(3) 0.059(3) 0.064(3) 0.000(2) 0.042(2) -0.008(2)
O8 0.049(2) 0.027(2) 0.060(3) -0.0085(19) 0.009(2) 0.0001(18)
O9 0.0275(19) 0.032(2) 0.052(2) -0.0030(19) 0.0097(18) 0.0069(16)

loop_
_atom_type_symbol
_atom_type_description
_atom_type_scat_dispersion_real
_atom_type_scat_dispersion_imag
_atom_type_scat_source
C C 0.0033 0.0016 'International Tables Vol C Tables 4.2.6.8 and 6.1.1.4'
H H 0.0000 0.0000 'International Tables Vol C Tables 4.2.6.8 and 6.1.1.4'
N N 0.0061 0.0033 'International Tables Vol C Tables 4.2.6.8 and 6.1.1.4'
O O 0.0106 0.0060 'International Tables Vol C Tables 4.2.6.8 and 6.1.1.4'
Cl Cl 0.1484 0.1585 'International Tables Vol C Tables 4.2.6.8 and 6.1.1.4'
Ni Ni 0.3393 1.1124 'International Tables Vol C Tables 4.2.6.8 and 6.1.1.4'
Cu Cu 0.3201 1.2651 'International Tables Vol C Tables 4.2.6.8 and 6.1.1.4'

loop_
_geom_angle_atom_site_label_1
_geom_angle_atom_site_label_2
_geom_angle_atom_site_label_3
_geom_angle
O3 Cu1 N7 97.10(17)
O3 Cu1 N5 94.59(17)
N7 Cu1 N5 150.62(18)
O3 Cu1 N6 150.32(16)
N7 Cu1 N6 86.03(17)
N5 Cu1 N6 96.87(17)
N2 Ni1 O3 177.46(16)
N2 Ni1 N1 77.96(16)
O3 Ni1 N1 101.01(15)
N2 Ni1 O4 87.28(16)
O3 Ni1 O4 90.41(15)
N1 Ni1 O4 89.92(16)
N2 Ni1 N3 77.51(17)
O3 Ni1 N3 103.57(15)
N1 Ni1 N3 155.42(16)
O4 Ni1 N3 90.47(16)
N2 Ni1 O5 94.56(17)
O3 Ni1 O5 87.78(16)
N1 Ni1 O5 91.89(16)
O4 Ni1 O5 177.65(15)
N3 Ni1 O5 88.50(16)
Cu1 O3 Ni1 153.10(19)
Cu1 O3 H3A 100(5)
Ni1 O3 H3A 107(5)
C1 N1 C32 119.2(4)
C1 N1 Ni1 115.4(3)
C32 N1 Ni1 125.4(3)
C2 N2 C6 121.6(4)
C2 N2 Ni1 118.8(3)
C6 N2 Ni1 119.2(4)
C7 N3 C8 119.4(4)
C7 N3 Ni1 115.5(3)
C8 N3 Ni1 124.1(3)
C21 N4 C15 110.3(4)
C21 N4 C14 112.3(4)
C15 N4 C14 110.8(4)
C17 N5 C16 106.2(4)
C17 N5 C18 108.9(4)
C16 N5 C18 107.4(4)
C17 N5 Cu1 107.5(3)
C16 N5 Cu1 112.8(3)
C18 N5 Cu1 113.9(3)
C26 N6 C27 108.7(4)
C26 N6 C20 107.6(4)
C27 N6 C20 108.2(4)
C26 N6 Cu1 106.6(3)
C27 N6 Cu1 111.1(3)
C20 N6 Cu1 114.4(3)
C25 N7 C24 110.6(4)
C25 N7 C23 111.4(4)
C24 N7 C23 105.2(4)
C25 N7 Cu1 104.2(3)
C24 N7 Cu1 107.9(3)
C23 N7 Cu1 117.6(3)
O1 C1 N1 128.0(4)
O1 C1 C2 119.1(4)
N1 C1 C2 112.9(4)
N2 C2 C3 120.4(4)
N2 C2 C1 114.7(4)
C3 C2 C1 124.9(5)
C2 C3 C4 118.9(5)
C2 C3 H3B 120.6
C4 C3 H3B 120.6
C5 C4 C3 119.7(5)
C5 C4 H4A 120.1
C3 C4 H4A 120.1
C6 C5 C4 118.8(5)
C6 C5 H5A 120.6
C4 C5 H5A 120.6
N2 C6 C5 120.6(5)
N2 C6 C7 115.6(5)
C5 C6 C7 123.8(5)
O2 C7 N3 129.2(5)
O2 C7 C6 118.8(5)
N3 C7 C6 112.0(4)
C13 C8 N3 117.4(5)
C13 C8 C9 118.0(5)
N3 C8 C9 124.0(5)
C10 C9 C8 119.9(5)
C10 C9 H9A 120.0
C8 C9 H9A 120.0
C11 C10 C9 120.7(5)
C11 C10 H10A 119.7
C9 C10 H10A 119.7
C10 C11 C12 120.9(5)
C10 C11 H11A 119.6
C12 C11 H11A 119.6
C11 C12 C13 117.6(5)
C11 C12 C14 123.8(5)
C13 C12 C14 118.2(5)
C8 C13 C12 122.5(5)
C8 C13 H13A 118.7
C12 C13 H13A 118.7
N4 C14 C12 110.3(4)
N4 C14 H14A 109.6
C12 C14 H14A 109.6
N4 C14 H14B 109.6
C12 C14 H14B 109.6
H14A C14 H14B 108.1
N4 C15 C16 114.2(4)
N4 C15 H15A 108.7
C16 C15 H15A 108.7
N4 C15 H15B 108.7
C16 C15 H15B 108.7
H15A C15 H15B 107.6
N5 C16 C15 117.3(4)
N5 C16 H16A 108.0
C15 C16 H16A 108.0
N5 C16 H16B 108.0
C15 C16 H16B 108.0
H16A C16 H16B 107.2
N5 C17 H17A 109.5
N5 C17 H17B 109.5
H17A C17 H17B 109.5
N5 C17 H17C 109.5
H17A C17 H17C 109.5
H17B C17 H17C 109.5
N5 C18 C19 114.3(4)
N5 C18 H18A 108.7
C19 C18 H18A 108.7
N5 C18 H18B 108.7
C19 C18 H18B 108.7
H18A C18 H18B 107.6
C20 C19 C18 114.6(5)
C20 C19 H19A 108.6
C18 C19 H19A 108.6
C20 C19 H19B 108.6
C18 C19 H19B 108.6
H19A C19 H19B 107.6
C19 C20 N6 115.0(4)
C19 C20 H20A 108.5
N6 C20 H20A 108.5
C19 C20 H20B 108.5
N6 C20 H20B 108.5
H20A C20 H20B 107.5
N4 C21 C22 114.5(5)
N4 C21 H21A 108.6
C22 C21 H21A 108.6
N4 C21 H21B 108.6
C22 C21 H21B 108.6
H21A C21 H21B 107.6
C21 C22 C23 116.2(5)
C21 C22 H22A 108.2
C23 C22 H22A 108.2
C21 C22 H22B 108.2
C23 C22 H22B 108.2
H22A C22 H22B 107.4
N7 C23 C22 116.4(4)
N7 C23 H23A 108.2
C22 C23 H23A 108.2
N7 C23 H23B 108.2
C22 C23 H23B 108.2
H23A C23 H23B 107.3
N7 C24 H24A 109.5
N7 C24 H24B 109.5
H24A C24 H24B 109.5
N7 C24 H24C 109.5
H24A C24 H24C 109.5
H24B C24 H24C 109.5
N7 C25 C26 109.9(4)
N7 C25 H25A 109.7
C26 C25 H25A 109.7
N7 C25 H25B 109.7
C26 C25 H25B 109.7
H25A C25 H25B 108.2
N6 C26 C25 110.7(4)
N6 C26 H26A 109.5
C25 C26 H26A 109.5
N6 C26 H26B 109.5
C25 C26 H26B 109.5
H26A C26 H26B 108.1
N6 C27 C28 111.8(4)
N6 C27 H27A 109.2
C28 C27 H27A 109.2
N6 C27 H27B 109.2
C28 C27 H27B 109.2
H27A C27 H27B 107.9
C33 C28 C29 119.4(5)
C33 C28 C27 119.8(5)
C29 C28 C27 120.7(5)
C30 C29 C28 119.9(5)
C30 C29 H29A 120.1
C28 C29 H29A 120.1
C29 C30 C31 120.6(5)
C29 C30 H30A 119.7
C31 C30 H30A 119.7
C32 C31 C30 120.4(5)
C32 C31 H31A 119.8
C30 C31 H31A 119.8
C31 C32 N1 123.0(5)
C31 C32 C33 118.7(5)
N1 C32 C33 118.2(5)
C28 C33 C32 121.1(5)
C28 C33 H33A 119.5
C32 C33 H33A 119.5
C34 O4 Ni1 120.8(4)
C37 O5 Ni1 124.1(4)
C34 N8 C36 121.7(5)
C34 N8 C35 118.7(5)
C36 N8 C35 119.1(5)
C37 N9 C39 122.1(5)
C37 N9 C38 121.8(5)
C39 N9 C38 116.1(5)
O4 C34 N8 124.3(6)
O4 C34 H34A 117.8
N8 C34 H34A 117.8
N8 C35 H35A 109.5
N8 C35 H35B 109.5
H35A C35 H35B 109.5
N8 C35 H35C 109.5
H35A C35 H35C 109.5
H35B C35 H35C 109.5
N8 C36 H36A 109.5
N8 C36 H36B 109.5
H36A C36 H36B 109.5
N8 C36 H36C 109.5
H36A C36 H36C 109.5
H36B C36 H36C 109.5
O5 C37 N9 124.8(6)
O5 C37 H37A 117.6
N9 C37 H37A 117.6
N9 C38 H38A 109.5
N9 C38 H38B 109.5
H38A C38 H38B 109.5
N9 C38 H38C 109.5
H38A C38 H38C 109.5
H38B C38 H38C 109.5
N9 C39 H39A 109.5
N9 C39 H39B 109.5
H39A C39 H39B 109.5
N9 C39 H39C 109.5
H39A C39 H39C 109.5
H39B C39 H39C 109.5
O9 Cl1 O7 108.7(3)
O9 Cl1 O8 109.4(3)
O7 Cl1 O8 111.3(3)
O9 Cl1 O6 108.1(3)
O7 Cl1 O6 109.2(3)
O8 Cl1 O6 109.9(3)

loop_
_geom_bond_atom_site_label_1
_geom_bond_atom_site_label_2
_geom_bond_distance
Cu1 O3 1.924(4)
Cu1 N7 2.067(5)
Cu1 N5 2.073(4)
Cu1 N6 2.084(4)
Ni1 N2 1.991(4)
Ni1 O3 2.056(4)
Ni1 N1 2.110(4)
Ni1 O4 2.136(4)
Ni1 N3 2.149(4)
Ni1 O5 2.153(4)
O1 C1 1.248(6)
O2 C7 1.241(6)
O3 H3A 0.757(10)
N1 C1 1.343(7)
N1 C32 1.399(6)
N2 C2 1.334(6)
N2 C6 1.340(6)
N3 C7 1.350(7)
N3 C8 1.410(7)
N4 C21 1.470(7)
N4 C15 1.479(7)
N4 C14 1.483(6)
N5 C17 1.478(7)
N5 C16 1.494(6)
N5 C18 1.503(6)
N6 C26 1.500(7)
N6 C27 1.505(7)
N6 C20 1.510(6)
N7 C25 1.485(6)
N7 C24 1.485(7)
N7 C23 1.494(7)
C1 C2 1.5006(11)
C2 C3 1.383(7)
C3 C4 1.387(8)
C3 H3B 0.9500
C4 C5 1.384(8)
C4 H4A 0.9500
C5 C6 1.379(8)
C5 H5A 0.9500
C6 C7 1.510(7)
C8 C13 1.384(8)
C8 C9 1.413(8)
C9 C10 1.387(8)
C9 H9A 0.9500
C10 C11 1.379(8)
C10 H10A 0.9500
C11 C12 1.399(8)
C11 H11A 0.9500
C12 C13 1.400(7)
C12 C14 1.501(8)
C13 H13A 0.9500
C14 H14A 0.9900
C14 H14B 0.9900
C15 C16 1.517(8)
C15 H15A 0.9900
C15 H15B 0.9900
C16 H16A 0.9900
C16 H16B 0.9900
C17 H17A 0.9800
C17 H17B 0.9800
C17 H17C 0.9800
C18 C19 1.526(7)
C18 H18A 0.9900
C18 H18B 0.9900
C19 C20 1.497(8)
C19 H19A 0.9900
C19 H19B 0.9900
C20 H20A 0.9900
C20 H20B 0.9900
C21 C22 1.514(8)
C21 H21A 0.9900
C21 H21B 0.9900
C22 C23 1.517(7)
C22 H22A 0.9900
C22 H22B 0.9900
C23 H23A 0.9900
C23 H23B 0.9900
C24 H24A 0.9800
C24 H24B 0.9800
C24 H24C 0.9800
C25 C26 1.512(7)
C25 H25A 0.9900
C25 H25B 0.9900
C26 H26A 0.9900
C26 H26B 0.9900
C27 C28 1.510(7)
C27 H27A 0.9900
C27 H27B 0.9900
C28 C33 1.388(7)
C28 C29 1.395(7)
C29 C30 1.387(8)
C29 H29A 0.9500
C30 C31 1.393(7)
C30 H30A 0.9500
C31 C32 1.385(7)
C31 H31A 0.9500
C32 C33 1.411(7)
C33 H33A 0.9500
O4 C34 1.234(7)
O5 C37 1.247(7)
N8 C34 1.323(8)
N8 C36 1.449(7)
N8 C35 1.464(8)
N9 C37 1.312(8)
N9 C39 1.453(8)
N9 C38 1.456(8)
C34 H34A 0.9500
C35 H35A 0.9800
C35 H35B 0.9800
C35 H35C 0.9800
C36 H36A 0.9800
C36 H36B 0.9800
C36 H36C 0.9800
C37 H37A 0.9500
C38 H38A 0.9800
C38 H38B 0.9800
C38 H38C 0.9800
C39 H39A 0.9800
C39 H39B 0.9800
C39 H39C 0.9800
Cl1 O9 1.425(4)
Cl1 O7 1.428(5)
Cl1 O8 1.435(4)
Cl1 O6 1.438(4)

loop_
_geom_torsion_atom_site_label_1
_geom_torsion_atom_site_label_2
_geom_torsion_atom_site_label_3
_geom_torsion_atom_site_label_4
_geom_torsion
N7 Cu1 O3 Ni1 98.8(5)
N5 Cu1 O3 Ni1 -108.2(5)
N6 Cu1 O3 Ni1 4.3(7)
N2 Ni1 O3 Cu1 57(4)
N1 Ni1 O3 Cu1 -9.1(5)
O4 Ni1 O3 Cu1 80.9(5)
N3 Ni1 O3 Cu1 171.5(5)
O5 Ni1 O3 Cu1 -100.6(5)
N2 Ni1 N1 C1 -3.8(4)
O3 Ni1 N1 C1 173.8(4)
O4 Ni1 N1 C1 83.5(4)
N3 Ni1 N1 C1 -7.5(6)
O5 Ni1 N1 C1 -98.0(4)
N2 Ni1 N1 C32 173.0(4)
O3 Ni1 N1 C32 -9.3(4)
O4 Ni1 N1 C32 -99.7(4)
N3 Ni1 N1 C32 169.3(4)
O5 Ni1 N1 C32 78.8(4)
O3 Ni1 N2 C2 -62(4)
N1 Ni1 N2 C2 4.4(4)
O4 Ni1 N2 C2 -86.1(4)
N3 Ni1 N2 C2 -177.2(4)
O5 Ni1 N2 C2 95.4(4)
O3 Ni1 N2 C6 111(4)
N1 Ni1 N2 C6 177.3(4)
O4 Ni1 N2 C6 86.8(4)
N3 Ni1 N2 C6 -4.3(4)
O5 Ni1 N2 C6 -91.7(4)
N2 Ni1 N3 C7 4.4(4)
O3 Ni1 N3 C7 -173.3(4)
N1 Ni1 N3 C7 8.1(7)
O4 Ni1 N3 C7 -82.7(4)
O5 Ni1 N3 C7 99.4(4)
N2 Ni1 N3 C8 172.7(4)
O3 Ni1 N3 C8 -5.0(4)
N1 Ni1 N3 C8 176.4(4)
O4 Ni1 N3 C8 85.5(4)
O5 Ni1 N3 C8 -92.3(4)
O3 Cu1 N5 C17 67.9(3)
N7 Cu1 N5 C17 -178.8(3)
N6 Cu1 N5 C17 -84.7(3)
O3 Cu1 N5 C16 -48.8(3)
N7 Cu1 N5 C16 64.5(5)
N6 Cu1 N5 C16 158.7(3)
O3 Cu1 N5 C18 -171.4(3)
N7 Cu1 N5 C18 -58.1(5)
N6 Cu1 N5 C18 36.0(4)
O3 Cu1 N6 C26 94.6(4)
N7 Cu1 N6 C26 -2.8(3)
N5 Cu1 N6 C26 -153.4(3)
O3 Cu1 N6 C27 -23.7(5)
N7 Cu1 N6 C27 -121.1(3)
N5 Cu1 N6 C27 88.3(3)
O3 Cu1 N6 C20 -146.6(4)
N7 Cu1 N6 C20 116.0(4)
N5 Cu1 N6 C20 -34.6(4)
O3 Cu1 N7 C25 -174.0(3)
N5 Cu1 N7 C25 73.3(5)
N6 Cu1 N7 C25 -23.6(3)
O3 Cu1 N7 C24 -56.4(3)
N5 Cu1 N7 C24 -169.1(3)
N6 Cu1 N7 C24 93.9(3)
O3 Cu1 N7 C23 62.3(4)
N5 Cu1 N7 C23 -50.4(5)
N6 Cu1 N7 C23 -147.4(4)
C32 N1 C1 O1 6.5(8)
Ni1 N1 C1 O1 -176.4(4)
C32 N1 C1 C2 -174.4(4)
Ni1 N1 C1 C2 2.7(6)
C6 N2 C2 C3 1.7(8)
Ni1 N2 C2 C3 174.4(4)
C6 N2 C2 C1 -177.0(5)
Ni1 N2 C2 C1 -4.3(6)
O1 C1 C2 N2 -179.9(5)
N1 C1 C2 N2 0.9(7)
O1 C1 C2 C3 1.4(8)
N1 C1 C2 C3 -177.8(5)
N2 C2 C3 C4 0.4(8)
C1 C2 C3 C4 178.9(5)
C2 C3 C4 C5 -1.6(9)
C3 C4 C5 C6 0.9(9)
C2 N2 C6 C5 -2.5(8)
Ni1 N2 C6 C5 -175.1(4)
C2 N2 C6 C7 176.4(5)
Ni1 N2 C6 C7 3.7(6)
C4 C5 C6 N2 1.1(9)
C4 C5 C6 C7 -177.6(5)
C8 N3 C7 O2 8.1(9)
Ni1 N3 C7 O2 177.0(5)
C8 N3 C7 C6 -172.6(5)
Ni1 N3 C7 C6 -3.7(6)
N2 C6 C7 O2 179.7(5)
C5 C6 C7 O2 -1.6(9)
N2 C6 C7 N3 0.3(7)
C5 C6 C7 N3 179.0(5)
C7 N3 C8 C13 -152.7(5)
Ni1 N3 C8 C13 39.4(6)
C7 N3 C8 C9 36.2(7)
Ni1 N3 C8 C9 -131.6(4)
C13 C8 C9 C10 -3.1(8)
N3 C8 C9 C10 167.9(5)
C8 C9 C10 C11 -1.4(8)
C9 C10 C11 C12 2.5(8)
C10 C11 C12 C13 1.0(8)
C10 C11 C12 C14 -171.9(5)
N3 C8 C13 C12 -164.8(5)
C9 C8 C13 C12 6.8(8)
C11 C12 C13 C8 -5.8(8)
C14 C12 C13 C8 167.5(5)
C21 N4 C14 C12 171.5(4)
C15 N4 C14 C12 -64.7(6)
C11 C12 C14 N4 105.8(6)
C13 C12 C14 N4 -67.2(6)
C21 N4 C15 C16 -114.3(5)
C14 N4 C15 C16 120.7(5)
C17 N5 C16 C15 -179.3(4)
C18 N5 C16 C15 64.4(6)
Cu1 N5 C16 C15 -61.9(5)
N4 C15 C16 N5 65.3(6)
C17 N5 C18 C19 64.4(6)
C16 N5 C18 C19 178.9(5)
Cu1 N5 C18 C19 -55.5(5)
N5 C18 C19 C20 71.5(6)
C18 C19 C20 N6 -69.8(6)
C26 N6 C20 C19 171.3(4)
C27 N6 C20 C19 -71.4(5)
Cu1 N6 C20 C19 53.0(5)
C15 N4 C21 C22 172.8(4)
C14 N4 C21 C22 -63.1(6)
N4 C21 C22 C23 -48.8(7)
C25 N7 C23 C22 -50.1(6)
C24 N7 C23 C22 -170.0(5)
Cu1 N7 C23 C22 69.9(6)
C21 C22 C23 N7 -55.8(7)
C24 N7 C25 C26 -69.3(5)
C23 N7 C25 C26 174.1(4)
Cu1 N7 C25 C26 46.4(5)
C27 N6 C26 C25 149.1(4)
C20 N6 C26 C25 -93.9(5)
Cu1 N6 C26 C25 29.2(5)
N7 C25 C26 N6 -52.5(6)
C26 N6 C27 C28 -66.8(5)
C20 N6 C27 C28 176.6(4)
Cu1 N6 C27 C28 50.2(5)
N6 C27 C28 C33 -74.9(6)
N6 C27 C28 C29 100.4(6)
C33 C28 C29 C30 0.3(8)
C27 C28 C29 C30 -175.0(5)
C28 C29 C30 C31 0.5(8)
C29 C30 C31 C32 -0.8(8)
C30 C31 C32 N1 175.3(5)
C30 C31 C32 C33 0.4(8)
C1 N1 C32 C31 47.1(7)
Ni1 N1 C32 C31 -129.6(5)
C1 N1 C32 C33 -137.9(5)
Ni1 N1 C32 C33 45.4(6)
C29 C28 C33 C32 -0.7(8)
C27 C28 C33 C32 174.6(5)
C31 C32 C33 C28 0.4(8)
N1 C32 C33 C28 -174.8(5)
N2 Ni1 O4 C34 -101.7(4)
O3 Ni1 O4 C34 79.4(4)
N1 Ni1 O4 C34 -179.6(4)
N3 Ni1 O4 C34 -24.2(4)
O5 Ni1 O4 C34 40(4)
N2 Ni1 O5 C37 -61.8(5)
O3 Ni1 O5 C37 117.2(5)
N1 Ni1 O5 C37 16.3(5)
O4 Ni1 O5 C37 157(3)
N3 Ni1 O5 C37 -139.1(5)
Ni1 O4 C34 N8 -177.6(4)
C36 N8 C34 O4 173.5(5)
C35 N8 C34 O4 1.2(9)
Ni1 O5 C37 N9 -168.3(5)
C39 N9 C37 O5 178.6(6)
C38 N9 C37 O5 -0.8(10)
